data_7102057
loop_
_publ_author_name
'Telfer, Shane G'
'Wuest, James D'

_publ_section_title
;
 Metallotectons: using enantiopure tris(dipyrrinato)cobalt(III)
 complexes to build chiral molecular materials.
;
_journal_issue 30
_journal_name_full 'Chemical communications (Cambridge, England)'
_journal_page_first 3166
_journal_page_last 3168
_journal_paper_doi 10.1039/b705212j
_journal_year 2007
_chemical_absolute_configuration rmad
_chemical_compound_source 'Synthesized by the authors. See text'
_chemical_formula_moiety '2(C48 H33 N6 O6 Co1), 3(C7 H8), (O1 H2)'
_chemical_formula_sum 'C117 H92 Co2 N12 O13'
_chemical_formula_weight 1991.88
_chemical_name_systematic
;
?
;
_space_group_IT_number 1
_symmetry_cell_setting triclinic
_symmetry_space_group_name_Hall 'P 1'
_symmetry_space_group_name_H-M 'P 1'
_atom_sites_solution_hydrogens geom
_atom_sites_solution_primary direct
_atom_sites_solution_secondary difmap
_audit_creation_method SHELXL-97
_cell_angle_alpha 86.879(3)
_cell_angle_beta 84.876(4)
_cell_angle_gamma 81.320(4)
_cell_formula_units_Z 1
_cell_length_a 9.5089(6)
_cell_length_b 13.8437(9)
_cell_length_c 20.3971(14)
_cell_measurement_reflns_used 12663
_cell_measurement_temperature 153(2)
_cell_measurement_theta_max 68.50
_cell_measurement_theta_min 2.18
_cell_volume 2641.4(3)
_computing_cell_refinement 'SMART (Bruker, 2003)'
_computing_data_collection 'SMART (Bruker, 2003)'
_computing_data_reduction 'SAINT (Bruker, 2004)'
_computing_molecular_graphics 'SHELXTL (Bruker, 1997)'
_computing_publication_material 'UdMX (local program)'
_computing_structure_refinement 'SHELXL97 (Sheldrick, 1997)'
_computing_structure_solution 'SHELXS97 (Sheldrick, 1997)'
_diffrn_ambient_temperature 153(2)
_diffrn_detector_area_resol_mean 5.5
_diffrn_measured_fraction_theta_full 0.961
_diffrn_measured_fraction_theta_max 0.961
_diffrn_measurement_device_type 'Bruker Smart 6000'
_diffrn_measurement_method \w
_diffrn_radiation_monochromator 'Montel 200 optics'
_diffrn_radiation_source 'Rotating Anode'
_diffrn_radiation_type CuK\a
_diffrn_radiation_wavelength 1.54178
_diffrn_reflns_av_R_equivalents 0.083
_diffrn_reflns_av_sigmaI/netI 0.0622
_diffrn_reflns_limit_h_max 11
_diffrn_reflns_limit_h_min -11
_diffrn_reflns_limit_k_max 16
_diffrn_reflns_limit_k_min -16
_diffrn_reflns_limit_l_max 24
_diffrn_reflns_limit_l_min -24
_diffrn_reflns_number 35726
_diffrn_reflns_theta_full 68.86
_diffrn_reflns_theta_max 68.86
_diffrn_reflns_theta_min 2.18
_diffrn_standards_decay_% 1.35
_diffrn_standards_number 217
_exptl_absorpt_coefficient_mu 3.006
_exptl_absorpt_correction_T_max 1.0000
_exptl_absorpt_correction_T_min 0.801652
_exptl_absorpt_correction_type multi-scan
_exptl_absorpt_process_details 'Sadabs (Sheldrick,1996)'
_exptl_crystal_colour orange
_exptl_crystal_density_diffrn 1.252
_exptl_crystal_density_method 'not measured'
_exptl_crystal_description needle
_exptl_crystal_F_000 1036
_exptl_crystal_size_max 2.00
_exptl_crystal_size_mid 0.50
_exptl_crystal_size_min 0.10
_refine_diff_density_max 0.346
_refine_diff_density_min -0.334
_refine_diff_density_rms 0.051
_refine_ls_abs_structure_details 'Flack H D (1983), 6515 Friedel Pairs measured'
_refine_ls_abs_structure_Flack 0.006(2)
_refine_ls_extinction_method none
_refine_ls_goodness_of_fit_ref 0.968
_refine_ls_hydrogen_treatment mixed
_refine_ls_matrix_type full
_refine_ls_number_parameters 1311
_refine_ls_number_reflns 16321
_refine_ls_number_restraints 3
_refine_ls_restrained_S_all 0.968
_refine_ls_R_factor_all 0.0587
_refine_ls_R_factor_gt 0.0476
_refine_ls_shift/su_max 0.010
_refine_ls_shift/su_mean 0.000
_refine_ls_structure_factor_coef Fsqd
_refine_ls_weighting_details 'calc w=1/[\s^2^(Fo^2^)+(0.0752P)^2^+0.0000P] where P=(Fo^2^+2Fc^2^)/3'
_refine_ls_weighting_scheme calc
_refine_ls_wR_factor_gt 0.1155
_refine_ls_wR_factor_ref 0.1212
_reflns_number_gt 13490
_reflns_number_total 16321
_reflns_threshold_expression I>2\s(I)
_cod_data_source_file b705212j.txt
_cod_data_source_block Figure_2_CCDC643751
_cod_depositor_comments
;
The following automatic conversions were performed:
'_symmetry_cell_setting' value 'Triclinic' changed to 'triclinic'
according to '/home/saulius/struct/CIF-dictionaries/cif_core.dic'
dictionary named 'cif_core.dic' version 2.4.1 from
2010-06-29.

'_geom_bond_publ_flag' value 'Y' changed to 'y' according to
'/home/saulius/struct/CIF-dictionaries/cif_core.dic' dictionary named
'cif_core.dic' version 2.4.1 from 2010-06-29 (165
times).

'_geom_angle_publ_flag' value 'Y' changed to 'y' according to
'/home/saulius/struct/CIF-dictionaries/cif_core.dic' dictionary named
'cif_core.dic' version 2.4.1 from 2010-06-29 (258 times).

Automatic conversion script
Id: cif_fix_enum 1527 2010-12-29 10:47:43Z saulius 
;
_cod_original_sg_symbol_H-M P1
_cod_database_code 7102057

loop_
_symmetry_equiv_pos_as_xyz
'x, y, z'

loop_
_atom_site_label
_atom_site_type_symbol
_atom_site_fract_x
_atom_site_fract_y
_atom_site_fract_z
_atom_site_U_iso_or_equiv
_atom_site_adp_type
_atom_site_occupancy
_atom_site_symmetry_multiplicity
_atom_site_calc_flag
_atom_site_refinement_flags
Co1 Co 0.60837(5) -0.11587(4) -0.10672(3) 0.02742(14) Uani 1 1 d .
Co2 Co 0.55433(5) 0.16998(4) 0.34378(3) 0.02560(13) Uani 1 1 d .
C2 C 0.8188(4) -0.1521(3) -0.00803(19) 0.0354(9) Uani 1 1 d .
H2 H 0.8857 -0.1202 -0.0352 0.043 Uiso 1 1 calc R
C3 C 0.8452(4) -0.1977(3) 0.0531(2) 0.0425(10) Uani 1 1 d .
H3 H 0.9311 -0.2030 0.0744 0.051 Uiso 1 1 calc R
C4 C 0.7221(4) -0.2336(3) 0.07653(19) 0.0362(9) Uani 1 1 d .
H4 H 0.7065 -0.2679 0.1176 0.043 Uiso 1 1 calc R
C5 C 0.6233(4) -0.2102(3) 0.02843(18) 0.0302(8) Uani 1 1 d .
C6 C 0.4846(4) -0.2316(3) 0.03058(18) 0.0316(8) Uani 1 1 d .
C7 C 0.3916(4) -0.2059(3) -0.01769(18) 0.0305(8) Uani 1 1 d .
C8 C 0.2497(4) -0.2263(3) -0.0189(2) 0.0384(9) Uani 1 1 d .
H8 H 0.1997 -0.2618 0.0143 0.046 Uiso 1 1 calc R
C9 C 0.1985(4) -0.1865(3) -0.0755(2) 0.0396(9) Uani 1 1 d .
H9 H 0.1060 -0.1878 -0.0893 0.048 Uiso 1 1 calc R
C10 C 0.3088(4) -0.1428(3) -0.11015(19) 0.0362(9) Uani 1 1 d .
H10 H 0.3017 -0.1089 -0.1518 0.043 Uiso 1 1 calc R
C12 C 0.4310(4) -0.2893(3) 0.08983(18) 0.0330(8) Uani 1 1 d .
C13 C 0.3108(4) -0.2502(3) 0.12902(19) 0.0366(9) Uani 1 1 d .
H13 H 0.2651 -0.1857 0.1196 0.044 Uiso 1 1 calc R
C14 C 0.2580(4) -0.3051(3) 0.18159(19) 0.0405(9) Uani 1 1 d .
H14 H 0.1761 -0.2780 0.2083 0.049 Uiso 1 1 calc R
C15 C 0.3238(5) -0.3993(3) 0.19547(19) 0.0392(9) Uani 1 1 d .
C16 C 0.4440(5) -0.4378(3) 0.1569(2) 0.0444(10) Uani 1 1 d .
H16 H 0.4907 -0.5019 0.1667 0.053 Uiso 1 1 calc R
C17 C 0.4962(4) -0.3838(3) 0.1044(2) 0.0400(9) Uani 1 1 d .
H17 H 0.5779 -0.4113 0.0777 0.048 Uiso 1 1 calc R
C18 C 0.2658(5) -0.4570(4) 0.2520(2) 0.0520(11) Uani 1 1 d .
C23 C 0.5362(4) 0.0391(3) -0.01331(18) 0.0366(9) Uani 1 1 d .
H23 H 0.5712 -0.0028 0.0219 0.044 Uiso 1 1 calc R
C24 C 0.4816(5) 0.1392(3) -0.00819(19) 0.0442(10) Uani 1 1 d .
H24 H 0.4731 0.1757 0.0305 0.053 Uiso 1 1 calc R
C25 C 0.4435(5) 0.1739(3) -0.0686(2) 0.0448(10) Uani 1 1 d .
H25 H 0.4051 0.2393 -0.0805 0.054 Uiso 1 1 calc R
C26 C 0.4724(4) 0.0928(3) -0.11092(17) 0.0325(8) Uani 1 1 d .
C27 C 0.4476(4) 0.0922(3) -0.17706(19) 0.0342(9) Uani 1 1 d .
C28 C 0.4786(4) 0.0099(3) -0.21542(18) 0.0335(8) Uani 1 1 d .
C29 C 0.4376(4) 0.0018(3) -0.28013(19) 0.0403(9) Uani 1 1 d .
H29 H 0.3916 0.0530 -0.3071 0.048 Uiso 1 1 calc R
C30 C 0.4770(4) -0.0938(3) -0.29612(19) 0.0410(9) Uani 1 1 d .
H30 H 0.4633 -0.1219 -0.3361 0.049 Uiso 1 1 calc R
C31 C 0.5411(4) -0.1416(3) -0.24240(18) 0.0333(8) Uani 1 1 d .
H31 H 0.5798 -0.2090 -0.2406 0.040 Uiso 1 1 calc R
C32 C 0.3792(5) 0.1843(3) -0.20983(18) 0.0373(9) Uani 1 1 d .
C33 C 0.2387(5) 0.2229(3) -0.1898(2) 0.0430(10) Uani 1 1 d .
H33 H 0.1904 0.1931 -0.1532 0.052 Uiso 1 1 calc R
C34 C 0.1693(5) 0.3031(3) -0.2223(2) 0.0455(11) Uani 1 1 d .
H34 H 0.0734 0.3280 -0.2082 0.055 Uiso 1 1 calc R
C35 C 0.2393(5) 0.3483(3) -0.27595(18) 0.0368(9) Uani 1 1 d .
C36 C 0.3804(5) 0.3130(3) -0.29368(19) 0.0414(9) Uani 1 1 d .
H36 H 0.4312 0.3454 -0.3283 0.050 Uiso 1 1 calc R
C37 C 0.4484(5) 0.2313(3) -0.2618(2) 0.0424(10) Uani 1 1 d .
H37 H 0.5446 0.2068 -0.2758 0.051 Uiso 1 1 calc R
C38 C 0.1592(5) 0.4314(3) -0.31261(19) 0.0383(9) Uani 1 1 d .
C43 C 0.6116(4) -0.3251(3) -0.12845(19) 0.0379(9) Uani 1 1 d .
H43 H 0.5197 -0.3252 -0.1059 0.045 Uiso 1 1 calc R
C44 C 0.6911(5) -0.4053(3) -0.1583(2) 0.0471(11) Uani 1 1 d .
H44 H 0.6640 -0.4683 -0.1602 0.057 Uiso 1 1 calc R
C45 C 0.8169(5) -0.3763(3) -0.1848(2) 0.0412(10) Uani 1 1 d .
H45 H 0.8936 -0.4157 -0.2082 0.049 Uiso 1 1 calc R
C46 C 0.8105(4) -0.2767(3) -0.17065(18) 0.0322(8) Uani 1 1 d .
C47 C 0.9131(4) -0.2153(3) -0.19028(17) 0.0294(8) Uani 1 1 d .
C48 C 0.8985(4) -0.1160(3) -0.17787(17) 0.0300(8) Uani 1 1 d .
C49 C 1.0003(4) -0.0513(3) -0.19383(19) 0.0367(9) Uani 1 1 d .
H49 H 1.0897 -0.0662 -0.2186 0.044 Uiso 1 1 calc R
C50 C 0.9463(4) 0.0361(3) -0.1672(2) 0.0404(9) Uani 1 1 d .
H50 H 0.9900 0.0936 -0.1701 0.049 Uiso 1 1 calc R
C51 C 0.8135(5) 0.0243(3) -0.13461(19) 0.0387(9) Uani 1 1 d .
H51 H 0.7527 0.0740 -0.1112 0.046 Uiso 1 1 calc R
C53 C 1.0482(4) -0.2598(3) -0.22699(18) 0.0318(8) Uani 1 1 d .
C54 C 1.1377(4) -0.3348(3) -0.1980(2) 0.0402(9) Uani 1 1 d .
H54 H 1.1114 -0.3594 -0.1549 0.048 Uiso 1 1 calc R
C55 C 1.2653(4) -0.3745(3) -0.2308(2) 0.0385(9) Uani 1 1 d .
H55 H 1.3268 -0.4253 -0.2101 0.046 Uiso 1 1 calc R
C56 C 1.3031(4) -0.3400(3) -0.2938(2) 0.0377(9) Uani 1 1 d .
C57 C 1.2146(4) -0.2642(3) -0.3235(2) 0.0376(9) Uani 1 1 d .
H57 H 1.2410 -0.2401 -0.3666 0.045 Uiso 1 1 calc R
C58 C 1.0879(4) -0.2239(3) -0.29027(19) 0.0360(9) Uani 1 1 d .
H58 H 1.0278 -0.1717 -0.3105 0.043 Uiso 1 1 calc R
C59 C 1.4360(4) -0.3856(3) -0.3318(2) 0.0389(9) Uani 1 1 d .
C71 C 0.5885(4) 0.0065(3) 0.25371(19) 0.0326(8) Uani 1 1 d .
H71 H 0.5598 -0.0383 0.2874 0.039 Uiso 1 1 calc R
C72 C 0.6213(4) -0.0158(3) 0.18737(19) 0.0364(9) Uani 1 1 d .
H72 H 0.6173 -0.0767 0.1688 0.044 Uiso 1 1 calc R
C73 C 0.6594(4) 0.0646(3) 0.15462(19) 0.0369(9) Uani 1 1 d .
H73 H 0.6863 0.0712 0.1088 0.044 Uiso 1 1 calc R
C74 C 0.6518(4) 0.1380(3) 0.20165(17) 0.0308(8) Uani 1 1 d .
C75 C 0.6828(4) 0.2326(3) 0.19062(19) 0.0340(8) Uani 1 1 d .
C76 C 0.6737(4) 0.3015(3) 0.23839(19) 0.0320(8) Uani 1 1 d .
C77 C 0.7179(5) 0.3957(3) 0.2305(2) 0.0425(10) Uani 1 1 d .
H77 H 0.7586 0.4240 0.1912 0.051 Uiso 1 1 calc R
C78 C 0.6905(5) 0.4375(3) 0.2905(2) 0.0465(10) Uani 1 1 d .
H78 H 0.7091 0.5002 0.3010 0.056 Uiso 1 1 calc R
C79 C 0.6296(4) 0.3700(3) 0.3335(2) 0.0398(9) Uani 1 1 d .
H79 H 0.5984 0.3811 0.3784 0.048 Uiso 1 1 calc R
C81 C 0.7266(4) 0.2618(3) 0.12064(19) 0.0365(9) Uani 1 1 d .
C82 C 0.8570(5) 0.2206(4) 0.0900(2) 0.0503(11) Uani 1 1 d .
H82 H 0.9253 0.1813 0.1151 0.060 Uiso 1 1 calc R
C83 C 0.8867(5) 0.2371(4) 0.0233(2) 0.0553(12) Uani 1 1 d .
H83 H 0.9766 0.2100 0.0028 0.066 Uiso 1 1 calc R
C84 C 0.7878(5) 0.2923(3) -0.0139(2) 0.0456(10) Uani 1 1 d .
C85 C 0.6591(5) 0.3365(3) 0.0167(2) 0.0442(10) Uani 1 1 d .
H85 H 0.5920 0.3773 -0.0082 0.053 Uiso 1 1 calc R
C86 C 0.6303(5) 0.3205(3) 0.0837(2) 0.0427(10) Uani 1 1 d .
H86 H 0.5425 0.3505 0.1046 0.051 Uiso 1 1 calc R
C87 C 0.8207(6) 0.2996(3) -0.0865(2) 0.0536(12) Uani 1 1 d .
C95 C 0.5509(4) -0.0201(3) 0.42146(17) 0.0284(7) Uani 1 1 d .
C96 C 0.6935(4) -0.0255(3) 0.43535(17) 0.0297(8) Uani 1 1 d .
C94 C 0.4594(4) -0.0923(3) 0.43661(18) 0.0344(8) Uani 1 1 d .
H94 H 0.4816 -0.1525 0.4607 0.041 Uiso 1 1 calc R
C97 C 0.7831(4) 0.0428(3) 0.41229(17) 0.0277(7) Uani 1 1 d .
C93 C 0.3338(4) -0.0584(3) 0.40988(19) 0.0364(9) Uani 1 1 d .
H93 H 0.2519 -0.0904 0.4120 0.044 Uiso 1 1 calc R
C98 C 0.9239(4) 0.0458(3) 0.42868(18) 0.0314(8) Uani 1 1 d .
H98 H 0.9760 0.0020 0.4583 0.038 Uiso 1 1 calc R
C92 C 0.3485(4) 0.0326(3) 0.37868(19) 0.0335(8) Uani 1 1 d .
H92 H 0.2764 0.0723 0.3559 0.040 Uiso 1 1 calc R
C99 C 0.9705(4) 0.1236(3) 0.3937(2) 0.0365(9) Uani 1 1 d .
H99 H 1.0613 0.1443 0.3941 0.044 Uiso 1 1 calc R
C100 C 0.8580(4) 0.1667(3) 0.35727(19) 0.0306(8) Uani 1 1 d .
H100 H 0.8624 0.2218 0.3277 0.037 Uiso 1 1 calc R
C102 C 0.7584(4) -0.1111(3) 0.47561(18) 0.0299(8) Uani 1 1 d .
C103 C 0.7007(4) -0.1338(3) 0.53906(19) 0.0354(8) Uani 1 1 d .
H103 H 0.6158 -0.0954 0.5567 0.042 Uiso 1 1 calc R
C104 C 0.7654(4) -0.2112(3) 0.57650(19) 0.0381(9) Uani 1 1 d .
H104 H 0.7247 -0.2258 0.6195 0.046 Uiso 1 1 calc R
C105 C 0.8895(4) -0.2677(3) 0.55162(19) 0.0362(9) Uani 1 1 d .
C106 C 0.9484(4) -0.2460(3) 0.48817(19) 0.0354(9) Uani 1 1 d .
H106 H 1.0337 -0.2841 0.4708 0.042 Uiso 1 1 calc R
C107 C 0.8824(4) -0.1692(3) 0.45101(19) 0.0355(9) Uani 1 1 d .
H107 H 0.9222 -0.1556 0.4077 0.043 Uiso 1 1 calc R
C108 C 0.9629(5) -0.3518(3) 0.5897(2) 0.0391(9) Uani 1 1 d .
C113 C 0.3196(4) 0.2130(3) 0.25619(19) 0.0363(9) Uani 1 1 d .
H113 H 0.3752 0.1798 0.2209 0.044 Uiso 1 1 calc R
C114 C 0.1774(4) 0.2570(3) 0.2537(2) 0.0387(9) Uani 1 1 d .
H114 H 0.1211 0.2587 0.2173 0.046 Uiso 1 1 calc R
C115 C 0.1347(4) 0.2971(3) 0.31336(19) 0.0326(8) Uani 1 1 d .
H115 H 0.0433 0.3317 0.3264 0.039 Uiso 1 1 calc R
C303 C 0.1656(6) 0.1275(4) 0.6287(3) 0.0671(15) Uani 1 1 d .
H303 H 0.2184 0.1766 0.6395 0.080 Uiso 1 1 calc R
C116 C 0.2535(4) 0.2770(2) 0.35214(17) 0.0276(7) Uani 1 1 d .
C117 C 0.2609(4) 0.2999(2) 0.41736(17) 0.0277(8) Uani 1 1 d .
C118 C 0.3798(4) 0.2803(2) 0.45278(18) 0.0291(8) Uani 1 1 d .
C304 C 0.2268(6) 0.0581(5) 0.5854(3) 0.0669(15) Uani 1 1 d .
H304 H 0.3211 0.0595 0.5659 0.080 Uiso 1 1 calc R
C119 C 0.3952(4) 0.3102(3) 0.51690(19) 0.0418(10) Uani 1 1 d .
H119 H 0.3227 0.3450 0.5453 0.050 Uiso 1 1 calc R
C120 C 0.5321(4) 0.2800(3) 0.5300(2) 0.0439(10) Uani 1 1 d .
H120 H 0.5739 0.2899 0.5692 0.053 Uiso 1 1 calc R
C121 C 0.6000(4) 0.2320(3) 0.47541(18) 0.0354(9) Uani 1 1 d .
H121 H 0.6974 0.2033 0.4720 0.042 Uiso 1 1 calc R
C123 C 0.1249(4) 0.3475(3) 0.45337(18) 0.0309(8) Uani 1 1 d .
C124 C 0.0634(4) 0.2969(3) 0.5066(2) 0.0373(9) Uani 1 1 d .
H124 H 0.1065 0.2328 0.5189 0.045 Uiso 1 1 calc R
C125 C -0.0595(4) 0.3386(3) 0.5418(2) 0.0383(9) Uani 1 1 d .
H125 H -0.0998 0.3035 0.5783 0.046 Uiso 1 1 calc R
C126 C -0.1238(4) 0.4317(3) 0.52389(19) 0.0348(8) Uani 1 1 d .
C127 C -0.0664(4) 0.4812(3) 0.4696(2) 0.0386(9) Uani 1 1 d .
H127 H -0.1131 0.5437 0.4560 0.046 Uiso 1 1 calc R
C128 C 0.0587(4) 0.4405(3) 0.4346(2) 0.0371(9) Uani 1 1 d .
H128 H 0.0988 0.4757 0.3982 0.045 Uiso 1 1 calc R
C129 C -0.2525(4) 0.4775(3) 0.5638(2) 0.0385(9) Uani 1 1 d .
C305 C 0.1505(6) -0.0142(4) 0.5701(2) 0.0591(13) Uani 1 1 d .
H305 H 0.1927 -0.0635 0.5409 0.071 Uiso 1 1 calc R
C302 C 0.0309(7) 0.1272(4) 0.6563(3) 0.0643(14) Uani 1 1 d .
H302 H -0.0089 0.1759 0.6865 0.077 Uiso 1 1 calc R
C301 C -0.0527(5) 0.0548(4) 0.6411(2) 0.0561(12) Uani 1 1 d .
C306 C 0.0134(5) -0.0137(4) 0.5978(2) 0.0537(12) Uani 1 1 d .
H306 H -0.0383 -0.0632 0.5864 0.064 Uiso 1 1 calc R
N1 N 0.6868(3) -0.1590(2) -0.02374(15) 0.0302(7) Uani 1 1 d .
N11 N 0.4251(3) -0.1556(2) -0.07642(14) 0.0309(7) Uani 1 1 d .
N22 N 0.5315(3) 0.0117(2) -0.07457(15) 0.0311(7) Uani 1 1 d .
N32 N 0.5416(3) -0.0812(2) -0.19348(14) 0.0303(7) Uani 1 1 d .
N42 N 0.6813(3) -0.2467(2) -0.13550(15) 0.0306(7) Uani 1 1 d .
N52 N 0.7836(3) -0.0661(2) -0.14082(15) 0.0317(7) Uani 1 1 d .
N70 N 0.6030(3) 0.0991(2) 0.26316(14) 0.0268(6) Uani 1 1 d .
N80 N 0.6208(3) 0.2876(2) 0.30349(15) 0.0296(7) Uani 1 1 d .
N91 N 0.4791(3) 0.0563(2) 0.38532(14) 0.0273(6) Uani 1 1 d .
N101 N 0.7449(3) 0.1215(2) 0.36874(14) 0.0254(6) Uani 1 1 d .
N112 N 0.3668(3) 0.2239(2) 0.31483(14) 0.0270(6) Uani 1 1 d .
N122 N 0.5114(3) 0.2310(2) 0.42813(14) 0.0288(6) Uani 1 1 d .
O19 O 0.1672(4) -0.4264(3) 0.29091(17) 0.0681(10) Uani 1 1 d .
O20 O 0.3341(4) -0.5475(3) 0.2556(2) 0.0760(11) Uani 1 1 d .
H20 H 0.2916 -0.5802 0.2847 0.114 Uiso 1 1 calc R
O39 O 0.0325(3) 0.4636(2) -0.29605(13) 0.0442(7) Uani 1 1 d .
O40 O 0.2296(3) 0.4661(2) -0.36345(13) 0.0426(7) Uani 1 1 d .
O60 O 1.5051(3) -0.4609(2) -0.30354(16) 0.0528(8) Uani 1 1 d .
H60 H 1.5832 -0.4775 -0.3255 0.079 Uiso 1 1 calc R
O61 O 1.4719(3) -0.3520(2) -0.38704(16) 0.0552(8) Uani 1 1 d .
O88 O 0.9317(4) 0.2663(3) -0.11434(17) 0.0760(11) Uani 1 1 d .
O89 O 0.7112(4) 0.3441(3) -0.11914(16) 0.0638(9) Uani 1 1 d .
H89 H 0.7362 0.3467 -0.1597 0.096 Uiso 1 1 calc R
O108 O 1.0835(3) -0.3920(2) 0.57128(15) 0.0486(7) Uani 1 1 d .
O109 O 0.8897(3) -0.3793(2) 0.64366(14) 0.0507(7) Uani 1 1 d .
H109 H 0.9379 -0.4271 0.6623 0.076 Uiso 1 1 calc R
O130 O -0.2935(3) 0.4392(2) 0.61728(13) 0.0401(6) Uani 1 1 d .
O131 O -0.3145(3) 0.5601(2) 0.54009(13) 0.0423(7) Uani 1 1 d .
C200 C 0.3931(8) -0.3626(6) 0.4299(3) 0.097(2) Uani 1 1 d .
H20A H 0.4161 -0.4335 0.4378 0.145 Uiso 1 1 calc R
H20B H 0.2961 -0.3468 0.4158 0.145 Uiso 1 1 calc R
H20C H 0.3992 -0.3295 0.4705 0.145 Uiso 1 1 calc R
C201 C 0.4962(7) -0.3293(4) 0.3774(3) 0.0660(14) Uani 1 1 d .
C202 C 0.4516(7) -0.2866(4) 0.3188(3) 0.0687(15) Uani 1 1 d .
H202 H 0.3530 -0.2775 0.3116 0.082 Uiso 1 1 calc R
C203 C 0.5495(8) -0.2568(4) 0.2703(3) 0.0812(19) Uani 1 1 d .
H203 H 0.5174 -0.2292 0.2296 0.097 Uiso 1 1 calc R
C204 C 0.6925(8) -0.2664(4) 0.2800(3) 0.0771(17) Uani 1 1 d .
H204 H 0.7587 -0.2455 0.2465 0.093 Uiso 1 1 calc R
C205 C 0.7371(7) -0.3059(4) 0.3378(3) 0.0712(15) Uani 1 1 d .
H205 H 0.8355 -0.3123 0.3449 0.085 Uiso 1 1 calc R
C206 C 0.6435(7) -0.3368(4) 0.3862(3) 0.0695(15) Uani 1 1 d .
H206 H 0.6778 -0.3638 0.4266 0.083 Uiso 1 1 calc R
C400 C 0.0247(8) -0.0660(5) 0.2660(3) 0.101(2) Uani 1 1 d .
H40A H -0.0770 -0.0396 0.2719 0.152 Uiso 1 1 calc R
H40B H 0.0757 -0.0404 0.2993 0.152 Uiso 1 1 calc R
H40C H 0.0365 -0.1376 0.2708 0.152 Uiso 1 1 calc R
C300 C -0.2010(6) 0.0570(6) 0.6705(3) 0.090(2) Uani 1 1 d .
H30A H -0.2672 0.0923 0.6402 0.135 Uiso 1 1 calc R
H30B H -0.2124 0.0903 0.7122 0.135 Uiso 1 1 calc R
H30C H -0.2217 -0.0100 0.6786 0.135 Uiso 1 1 calc R
C401 C 0.0818(6) -0.0374(4) 0.2012(3) 0.0703(16) Uani 1 1 d .
C406 C 0.2138(6) -0.0008(4) 0.1913(3) 0.0715(16) Uani 1 1 d .
H406 H 0.2670 0.0048 0.2278 0.086 Uiso 1 1 calc R
C405 C 0.2644(6) 0.0263(4) 0.1300(3) 0.0676(15) Uani 1 1 d .
H405 H 0.3535 0.0501 0.1248 0.081 Uiso 1 1 calc R
C404 C 0.1911(6) 0.0207(4) 0.0733(3) 0.0654(14) Uani 1 1 d .
H404 H 0.2260 0.0427 0.0309 0.078 Uiso 1 1 calc R
C403 C 0.0647(6) -0.0189(4) 0.0836(3) 0.0690(15) Uani 1 1 d .
H403 H 0.0146 -0.0292 0.0469 0.083 Uiso 1 1 calc R
C402 C 0.0116(5) -0.0433(4) 0.1456(3) 0.0623(14) Uani 1 1 d .
H402 H -0.0787 -0.0655 0.1507 0.075 Uiso 1 1 calc R
O500 O 0.7948(5) 0.3599(3) -0.25135(17) 0.0780(11) Uani 1 1 d .
H131 H -0.420(6) 0.590(4) 0.573(3) 0.087(18) Uiso 1 1 d .
H40 H 0.171(5) 0.519(4) -0.384(2) 0.054(13) Uiso 1 1 d .

loop_
_atom_site_aniso_label
_atom_site_aniso_U_11
_atom_site_aniso_U_22
_atom_site_aniso_U_33
_atom_site_aniso_U_23
_atom_site_aniso_U_13
_atom_site_aniso_U_12
Co1 0.0288(3) 0.0271(3) 0.0241(3) -0.0001(2) 0.0022(2) 0.0004(2)
Co2 0.0240(3) 0.0260(3) 0.0257(3) -0.0026(2) 0.0016(2) -0.0014(2)
C2 0.0260(18) 0.043(2) 0.037(2) 0.0022(18) 0.0037(16) -0.0108(17)
C3 0.033(2) 0.057(3) 0.037(2) 0.0027(19) -0.0091(17) -0.002(2)
C4 0.035(2) 0.040(2) 0.032(2) 0.0033(16) -0.0037(16) 0.0008(18)
C5 0.0319(18) 0.0288(18) 0.0288(19) -0.0007(15) 0.0010(15) -0.0032(16)
C6 0.0299(18) 0.0300(19) 0.032(2) 0.0021(15) 0.0050(15) 0.0010(16)
C7 0.0293(18) 0.0298(18) 0.0299(19) -0.0009(15) 0.0019(15) 0.0005(16)
C8 0.033(2) 0.046(2) 0.035(2) 0.0002(18) 0.0067(16) -0.0068(18)
C9 0.0257(18) 0.053(2) 0.040(2) -0.0023(19) -0.0005(16) -0.0074(18)
C10 0.036(2) 0.044(2) 0.0254(19) 0.0007(16) -0.0043(16) 0.0054(18)
C12 0.0334(19) 0.034(2) 0.0298(19) 0.0010(16) 0.0019(16) -0.0024(16)
C13 0.039(2) 0.035(2) 0.034(2) 0.0064(16) -0.0002(16) -0.0007(17)
C14 0.041(2) 0.047(2) 0.031(2) 0.0044(17) 0.0040(17) -0.0050(19)
C15 0.048(2) 0.036(2) 0.034(2) 0.0040(16) -0.0010(18) -0.0108(19)
C16 0.054(3) 0.031(2) 0.047(3) 0.0079(18) -0.005(2) -0.003(2)
C17 0.040(2) 0.037(2) 0.039(2) 0.0041(17) 0.0010(17) 0.0012(18)
C18 0.058(3) 0.049(3) 0.050(3) 0.007(2) -0.002(2) -0.018(2)
C23 0.049(2) 0.037(2) 0.0226(19) 0.0008(16) -0.0011(16) -0.0055(19)
C24 0.067(3) 0.035(2) 0.028(2) -0.0069(17) 0.0028(19) -0.002(2)
C25 0.060(3) 0.028(2) 0.043(2) -0.0026(17) 0.003(2) -0.0017(19)
C26 0.038(2) 0.0322(19) 0.0256(18) -0.0009(15) 0.0022(15) -0.0020(17)
C27 0.037(2) 0.032(2) 0.031(2) 0.0026(16) 0.0022(16) -0.0015(17)
C28 0.040(2) 0.0325(19) 0.0264(19) 0.0032(15) -0.0020(15) -0.0008(17)
C29 0.047(2) 0.038(2) 0.033(2) 0.0053(17) -0.0064(18) 0.0021(19)
C30 0.049(2) 0.043(2) 0.029(2) -0.0047(17) 0.0001(17) -0.003(2)
C31 0.036(2) 0.0318(19) 0.031(2) -0.0033(16) 0.0009(16) -0.0001(17)
C32 0.051(2) 0.032(2) 0.0256(19) -0.0025(16) -0.0018(17) 0.0013(18)
C33 0.048(2) 0.038(2) 0.037(2) 0.0094(18) 0.0074(19) 0.0038(19)
C34 0.047(2) 0.039(2) 0.042(2) 0.0070(19) 0.0064(19) 0.011(2)
C35 0.053(2) 0.0253(18) 0.0274(19) -0.0008(15) 0.0031(17) 0.0049(18)
C36 0.050(2) 0.037(2) 0.033(2) 0.0032(17) 0.0049(18) 0.0011(19)
C37 0.049(2) 0.037(2) 0.035(2) 0.0011(17) 0.0063(18) 0.0066(19)
C38 0.057(3) 0.0255(19) 0.0280(19) -0.0023(15) 0.0031(18) 0.0047(18)
C43 0.039(2) 0.032(2) 0.040(2) -0.0005(17) 0.0104(17) -0.0026(18)
C44 0.057(3) 0.0249(19) 0.058(3) -0.0062(18) 0.014(2) -0.0096(19)
C45 0.045(2) 0.030(2) 0.045(2) -0.0083(18) 0.0069(19) 0.0030(18)
C46 0.036(2) 0.0297(19) 0.0289(19) -0.0020(15) 0.0044(16) -0.0012(17)
C47 0.0273(18) 0.036(2) 0.0225(17) -0.0009(15) 0.0033(14) 0.0014(16)
C48 0.0294(18) 0.036(2) 0.0231(17) -0.0015(15) 0.0013(14) -0.0021(16)
C49 0.0329(19) 0.045(2) 0.031(2) -0.0005(17) 0.0014(16) -0.0051(18)
C50 0.043(2) 0.039(2) 0.041(2) -0.0054(18) -0.0002(18) -0.0143(19)
C51 0.049(2) 0.031(2) 0.033(2) -0.0017(16) 0.0049(18) -0.0028(19)
C53 0.0300(18) 0.0324(19) 0.032(2) -0.0049(16) 0.0014(16) -0.0010(16)
C54 0.038(2) 0.044(2) 0.035(2) -0.0013(18) 0.0050(17) 0.0020(19)
C55 0.038(2) 0.033(2) 0.042(2) -0.0018(17) -0.0026(18) 0.0049(18)
C56 0.0322(19) 0.036(2) 0.042(2) -0.0090(17) 0.0048(17) 0.0013(17)
C57 0.038(2) 0.038(2) 0.035(2) -0.0038(17) 0.0079(17) -0.0066(18)
C58 0.0336(19) 0.036(2) 0.035(2) -0.0042(17) 0.0021(16) 0.0024(17)
C59 0.031(2) 0.041(2) 0.043(2) -0.0012(18) 0.0050(18) -0.0033(18)
C71 0.0296(18) 0.032(2) 0.035(2) -0.0036(16) 0.0031(16) -0.0038(16)
C72 0.041(2) 0.035(2) 0.034(2) -0.0093(16) 0.0007(17) -0.0069(18)
C73 0.036(2) 0.045(2) 0.029(2) -0.0076(17) 0.0007(16) -0.0034(18)
C74 0.0287(18) 0.034(2) 0.0283(18) -0.0019(15) -0.0012(15) -0.0019(16)
C75 0.0313(19) 0.035(2) 0.034(2) 0.0008(16) 0.0030(16) -0.0035(17)
C76 0.0307(18) 0.0271(18) 0.036(2) -0.0018(16) 0.0010(16) 0.0000(16)
C77 0.047(2) 0.033(2) 0.046(2) 0.0084(18) 0.0063(19) -0.0093(19)
C78 0.056(3) 0.032(2) 0.053(3) -0.0030(19) 0.006(2) -0.015(2)
C79 0.044(2) 0.034(2) 0.039(2) -0.0044(17) -0.0006(18) -0.0017(18)
C81 0.045(2) 0.032(2) 0.031(2) -0.0013(16) 0.0090(17) -0.0083(18)
C82 0.040(2) 0.061(3) 0.044(2) 0.007(2) 0.0110(19) -0.001(2)
C83 0.052(3) 0.061(3) 0.044(3) 0.005(2) 0.020(2) 0.003(2)
C84 0.065(3) 0.033(2) 0.034(2) 0.0044(17) 0.014(2) -0.005(2)
C85 0.058(3) 0.036(2) 0.036(2) -0.0004(17) 0.0037(19) -0.002(2)
C86 0.054(2) 0.032(2) 0.037(2) -0.0058(17) 0.0092(19) 0.0034(19)
C87 0.073(3) 0.037(2) 0.046(3) 0.002(2) 0.016(2) -0.006(2)
C95 0.0259(17) 0.0316(18) 0.0267(18) -0.0023(14) 0.0016(14) -0.0028(15)
C96 0.0315(19) 0.0314(19) 0.0259(18) 0.0016(15) -0.0001(15) -0.0062(16)
C94 0.037(2) 0.035(2) 0.032(2) 0.0065(16) 0.0033(16) -0.0115(17)
C97 0.0271(17) 0.0286(18) 0.0264(18) 0.0025(14) 0.0024(14) -0.0046(15)
C93 0.0312(19) 0.038(2) 0.042(2) -0.0028(17) -0.0010(17) -0.0115(17)
C98 0.0295(18) 0.0310(19) 0.0324(19) 0.0039(15) -0.0043(15) -0.0017(16)
C92 0.0250(18) 0.036(2) 0.038(2) -0.0066(17) 0.0010(16) 0.0001(16)
C99 0.0247(17) 0.040(2) 0.045(2) 0.0013(17) 0.0003(16) -0.0080(17)
C100 0.0265(18) 0.0254(18) 0.038(2) 0.0043(15) 0.0030(15) -0.0029(15)
C102 0.0327(19) 0.0281(18) 0.0291(19) 0.0029(15) -0.0043(15) -0.0052(16)
C103 0.0343(19) 0.038(2) 0.035(2) 0.0017(17) 0.0009(16) -0.0109(17)
C104 0.047(2) 0.040(2) 0.0274(19) 0.0082(16) -0.0005(17) -0.0092(19)
C105 0.046(2) 0.0295(19) 0.035(2) 0.0019(16) -0.0075(17) -0.0102(18)
C106 0.040(2) 0.0302(19) 0.035(2) -0.0012(16) -0.0011(17) -0.0018(17)
C107 0.037(2) 0.036(2) 0.031(2) 0.0028(16) 0.0008(16) -0.0025(18)
C108 0.053(2) 0.030(2) 0.035(2) 0.0020(17) -0.0092(19) -0.008(2)
C113 0.035(2) 0.043(2) 0.030(2) -0.0077(17) 0.0002(16) -0.0029(18)
C114 0.035(2) 0.045(2) 0.036(2) 0.0029(18) -0.0080(17) -0.0031(18)
C115 0.0278(18) 0.0293(18) 0.039(2) 0.0072(16) -0.0019(16) -0.0009(16)
C303 0.071(4) 0.057(3) 0.079(4) 0.015(3) -0.033(3) -0.015(3)
C116 0.0262(17) 0.0234(17) 0.0322(19) 0.0045(14) 0.0047(14) -0.0067(15)
C117 0.0286(18) 0.0205(16) 0.0311(19) 0.0011(14) 0.0076(15) -0.0011(15)
C118 0.0281(17) 0.0235(17) 0.0331(19) -0.0028(14) 0.0066(15) 0.0005(15)
C304 0.056(3) 0.082(4) 0.060(3) 0.028(3) -0.018(3) -0.004(3)
C119 0.039(2) 0.051(2) 0.033(2) -0.0127(18) 0.0083(17) 0.0002(19)
C120 0.043(2) 0.054(3) 0.036(2) -0.0116(19) -0.0071(18) -0.005(2)
C121 0.0302(19) 0.043(2) 0.031(2) -0.0042(17) -0.0044(16) 0.0028(17)
C123 0.0264(18) 0.0278(19) 0.035(2) -0.0029(15) 0.0059(15) 0.0021(16)
C124 0.033(2) 0.034(2) 0.041(2) 0.0018(17) 0.0051(17) 0.0020(17)
C125 0.039(2) 0.035(2) 0.037(2) -0.0011(17) 0.0111(18) -0.0024(18)
C126 0.0297(18) 0.035(2) 0.037(2) -0.0070(16) 0.0039(16) -0.0009(17)
C127 0.037(2) 0.031(2) 0.044(2) 0.0002(17) 0.0036(18) 0.0044(17)
C128 0.0321(19) 0.032(2) 0.044(2) 0.0032(17) 0.0083(17) -0.0032(17)
C129 0.033(2) 0.039(2) 0.041(2) -0.0077(18) 0.0037(17) -0.0002(18)
C305 0.062(3) 0.070(3) 0.039(3) 0.003(2) -0.006(2) 0.006(3)
C302 0.086(4) 0.052(3) 0.053(3) -0.006(2) -0.022(3) 0.009(3)
C301 0.059(3) 0.066(3) 0.039(2) 0.007(2) -0.010(2) 0.007(3)
C306 0.068(3) 0.060(3) 0.037(2) 0.001(2) -0.016(2) -0.014(3)
N1 0.0259(15) 0.0343(16) 0.0291(16) -0.0008(13) -0.0001(12) -0.0011(13)
N11 0.0336(16) 0.0323(16) 0.0244(16) 0.0026(13) 0.0009(13) 0.0000(14)
N22 0.0328(16) 0.0284(15) 0.0300(16) 0.0006(13) 0.0000(13) 0.0000(13)
N32 0.0317(15) 0.0297(16) 0.0255(15) 0.0013(13) 0.0036(12) 0.0038(13)
N42 0.0310(16) 0.0274(15) 0.0314(16) 0.0009(13) 0.0036(13) -0.0019(13)
N52 0.0303(15) 0.0309(16) 0.0321(17) -0.0023(13) 0.0035(13) -0.0022(14)
N70 0.0271(14) 0.0283(15) 0.0246(15) -0.0028(12) 0.0016(12) -0.0044(13)
N80 0.0297(15) 0.0235(15) 0.0344(17) 0.0013(13) 0.0000(13) -0.0022(13)
N91 0.0232(14) 0.0310(16) 0.0277(15) -0.0047(12) 0.0048(12) -0.0063(13)
N101 0.0210(14) 0.0259(15) 0.0273(15) -0.0010(12) 0.0013(12) 0.0008(12)
N112 0.0274(15) 0.0275(15) 0.0249(15) -0.0042(12) 0.0028(12) -0.0016(13)
N122 0.0279(15) 0.0270(15) 0.0298(16) -0.0028(12) 0.0016(13) -0.0004(13)
O19 0.079(2) 0.065(2) 0.056(2) 0.0103(17) 0.0225(19) -0.0183(19)
O20 0.086(3) 0.049(2) 0.087(3) 0.0307(19) 0.016(2) -0.016(2)
O39 0.0531(17) 0.0350(15) 0.0372(15) 0.0068(12) 0.0057(13) 0.0081(13)
O40 0.0585(18) 0.0318(14) 0.0316(15) 0.0051(12) 0.0050(13) 0.0057(14)
O60 0.0373(16) 0.0476(18) 0.067(2) -0.0029(16) 0.0031(15) 0.0101(15)
O61 0.0445(17) 0.0542(19) 0.058(2) -0.0038(16) 0.0234(15) 0.0057(15)
O88 0.087(3) 0.085(3) 0.046(2) 0.0003(18) 0.0291(19) 0.001(2)
O89 0.092(3) 0.055(2) 0.0368(17) 0.0089(16) 0.0088(17) -0.0003(19)
O108 0.0628(19) 0.0345(15) 0.0436(17) 0.0038(13) -0.0090(15) 0.0096(14)
O109 0.0635(19) 0.0469(17) 0.0413(17) 0.0168(14) -0.0099(14) -0.0105(15)
O130 0.0368(14) 0.0415(15) 0.0376(15) 0.0047(12) 0.0075(12) -0.0007(13)
O131 0.0381(15) 0.0412(16) 0.0388(15) 0.0050(12) 0.0106(12) 0.0116(13)
C200 0.098(5) 0.125(6) 0.062(4) -0.001(4) 0.004(3) -0.010(4)
C201 0.086(4) 0.059(3) 0.048(3) -0.009(2) -0.003(3) 0.007(3)
C202 0.087(4) 0.059(3) 0.063(4) -0.017(3) -0.023(3) -0.008(3)
C203 0.123(6) 0.071(4) 0.059(4) 0.007(3) -0.031(4) -0.035(4)
C204 0.112(5) 0.071(4) 0.061(4) 0.003(3) -0.029(3) -0.043(4)
C205 0.089(4) 0.061(3) 0.067(4) -0.014(3) -0.010(3) -0.015(3)
C206 0.088(4) 0.069(3) 0.047(3) -0.006(3) -0.014(3) 0.011(3)
C400 0.108(5) 0.103(5) 0.096(5) -0.048(4) 0.038(4) -0.034(4)
C300 0.063(4) 0.136(6) 0.065(4) -0.001(4) 0.006(3) -0.004(4)
C401 0.073(4) 0.062(3) 0.072(4) -0.024(3) 0.020(3) -0.009(3)
C406 0.069(3) 0.083(4) 0.070(4) -0.028(3) 0.007(3) -0.035(3)
C405 0.051(3) 0.072(4) 0.086(4) -0.023(3) -0.008(3) -0.023(3)
C404 0.060(3) 0.050(3) 0.087(4) -0.009(3) -0.004(3) -0.009(3)
C403 0.058(3) 0.057(3) 0.091(4) -0.005(3) -0.026(3) 0.005(3)
C402 0.034(2) 0.068(3) 0.084(4) -0.017(3) 0.001(2) -0.007(2)
O500 0.101(3) 0.090(3) 0.043(2) 0.0132(19) -0.0083(19) -0.021(2)

loop_
_atom_type_symbol
_atom_type_description
_atom_type_scat_dispersion_real
_atom_type_scat_dispersion_imag
_atom_type_scat_source
C C 0.0181 0.0091 'International Tables Vol C Tables 4.2.6.8 and 6.1.1.4'
H H 0.0000 0.0000 'International Tables Vol C Tables 4.2.6.8 and 6.1.1.4'
N N 0.0311 0.0180 'International Tables Vol C Tables 4.2.6.8 and 6.1.1.4'
O O 0.0492 0.0322 'International Tables Vol C Tables 4.2.6.8 and 6.1.1.4'
Co Co -2.3653 3.6143 'International Tables Vol C Tables 4.2.6.8 and 6.1.1.4'

loop_
_geom_angle_atom_site_label_1
_geom_angle_atom_site_label_2
_geom_angle_atom_site_label_3
_geom_angle
_geom_angle_publ_flag
N22 Co1 N1 92.31(13) y
N22 Co1 N42 177.41(14) y
N1 Co1 N42 86.08(13) y
N22 Co1 N32 92.24(12) y
N1 Co1 N32 175.09(13) y
N42 Co1 N32 89.44(12) y
N22 Co1 N11 86.92(13) y
N1 Co1 N11 91.88(12) y
N42 Co1 N11 91.09(13) y
N32 Co1 N11 90.21(13) y
N22 Co1 N52 89.82(13) y
N1 Co1 N52 91.92(13) y
N42 Co1 N52 92.27(12) y
N32 Co1 N52 86.24(13) y
N11 Co1 N52 175.08(13) y
N101 Co2 N122 89.05(12) y
N101 Co2 N70 87.98(12) y
N122 Co2 N70 175.37(13) y
N101 Co2 N91 92.07(12) y
N122 Co2 N91 87.34(12) y
N70 Co2 N91 89.22(12) y
N101 Co2 N80 90.22(12) y
N122 Co2 N80 91.10(13) y
N70 Co2 N80 92.46(12) y
N91 Co2 N80 177.21(13) y
N101 Co2 N112 176.73(13) y
N122 Co2 N112 92.12(12) y
N70 Co2 N112 91.04(12) y
N91 Co2 N112 91.04(12) y
N80 Co2 N112 86.71(12) y
N1 C2 C3 111.4(3) y
C4 C3 C2 106.3(3) y
C3 C4 C5 107.4(3) y
C6 C5 N1 123.8(3) y
C6 C5 C4 127.9(3) y
N1 C5 C4 108.3(3) y
C7 C6 C5 125.6(3) y
C7 C6 C12 116.6(3) y
C5 C6 C12 117.8(3) y
C6 C7 N11 124.2(3) y
C6 C7 C8 128.4(3) y
N11 C7 C8 107.4(3) y
C9 C8 C7 108.1(3) y
C8 C9 C10 106.6(3) y
N11 C10 C9 110.7(3) y
C17 C12 C13 119.0(4) y
C17 C12 C6 120.7(3) y
C13 C12 C6 120.2(3) y
C14 C13 C12 120.1(4) y
C13 C14 C15 120.3(4) y
C16 C15 C14 119.6(4) y
C16 C15 C18 120.9(4) y
C14 C15 C18 119.6(4) y
C17 C16 C15 120.2(4) y
C16 C17 C12 120.8(4) y
O19 C18 O20 123.1(4) y
O19 C18 C15 124.9(4) y
O20 C18 C15 112.0(4) y
N22 C23 C24 110.3(3) y
C25 C24 C23 107.5(4) y
C24 C25 C26 106.6(4) y
N22 C26 C27 124.3(3) y
N22 C26 C25 108.1(3) y
C27 C26 C25 127.6(4) y
C26 C27 C28 124.5(3) y
C26 C27 C32 118.8(3) y
C28 C27 C32 116.7(3) y
N32 C28 C27 124.8(3) y
N32 C28 C29 108.3(3) y
C27 C28 C29 126.6(3) y
C30 C29 C28 106.9(3) y
C29 C30 C31 106.5(4) y
N32 C31 C30 111.7(3) y
C37 C32 C33 118.1(4) y
C37 C32 C27 122.1(4) y
C33 C32 C27 119.7(3) y
C34 C33 C32 121.1(4) y
C33 C34 C35 120.2(4) y
C36 C35 C34 118.6(4) y
C36 C35 C38 122.2(4) y
C34 C35 C38 119.2(4) y
C37 C36 C35 120.7(4) y
C36 C37 C32 121.1(4) y
O39 C38 O40 122.8(4) y
O39 C38 C35 121.9(3) y
O40 C38 C35 115.3(3) y
N42 C43 C44 111.2(3) y
C45 C44 C43 106.9(4) y
C44 C45 C46 107.0(3) y
N42 C46 C47 124.3(3) y
N42 C46 C45 108.5(3) y
C47 C46 C45 127.2(3) y
C48 C47 C46 125.0(3) y
C48 C47 C53 117.5(3) y
C46 C47 C53 117.5(3) y
N52 C48 C47 124.0(3) y
N52 C48 C49 108.0(3) y
C47 C48 C49 127.6(3) y
C50 C49 C48 107.5(3) y
C49 C50 C51 106.5(4) y
N52 C51 C50 111.2(4) y
C54 C53 C58 119.3(3) y
C54 C53 C47 120.3(3) y
C58 C53 C47 120.3(3) y
C53 C54 C55 120.8(4) y
C56 C55 C54 119.9(4) y
C55 C56 C57 120.1(3) y
C55 C56 C59 120.8(4) y
C57 C56 C59 119.1(4) y
C58 C57 C56 120.0(4) y
C57 C58 C53 120.1(4) y
O61 C59 O60 124.1(4) y
O61 C59 C56 120.5(4) y
O60 C59 C56 115.5(4) y
N70 C71 C72 110.9(3) y
C73 C72 C71 107.8(3) y
C72 C73 C74 107.1(3) y
C75 C74 N70 124.4(3) y
C75 C74 C73 127.6(3) y
N70 C74 C73 108.0(3) y
C74 C75 C76 125.4(3) y
C74 C75 C81 116.2(3) y
C76 C75 C81 118.4(3) y
C75 C76 N80 124.3(3) y
C75 C76 C77 127.1(4) y
N80 C76 C77 108.6(3) y
C78 C77 C76 106.8(3) y
C77 C78 C79 106.7(4) y
N80 C79 C78 111.6(4) y
C86 C81 C82 119.1(4) y
C86 C81 C75 119.8(3) y
C82 C81 C75 120.7(4) y
C83 C82 C81 119.9(4) y
C84 C83 C82 120.7(4) y
C83 C84 C85 119.7(4) y
C83 C84 C87 118.2(4) y
C85 C84 C87 122.1(4) y
C86 C85 C84 119.2(4) y
C81 C86 C85 121.2(4) y
O88 C87 O89 122.1(4) y
O88 C87 C84 124.2(5) y
O89 C87 C84 113.7(4) y
N91 C95 C96 123.7(3) y
N91 C95 C94 108.6(3) y
C96 C95 C94 127.5(3) y
C97 C96 C95 124.7(3) y
C97 C96 C102 116.6(3) y
C95 C96 C102 118.6(3) y
C93 C94 C95 106.9(3) y
N101 C97 C96 124.3(3) y
N101 C97 C98 108.3(3) y
C96 C97 C98 127.4(3) y
C94 C93 C92 107.1(3) y
C99 C98 C97 107.0(3) y
N91 C92 C93 110.8(3) y
C98 C99 C100 106.2(3) y
N101 C100 C99 112.0(3) y
C107 C102 C103 118.2(3) y
C107 C102 C96 120.0(3) y
C103 C102 C96 121.8(3) y
C104 C103 C102 120.9(4) y
C103 C104 C105 120.2(4) y
C104 C105 C106 119.5(3) y
C104 C105 C108 122.4(4) y
C106 C105 C108 118.1(4) y
C107 C106 C105 119.8(4) y
C106 C107 C102 121.3(4) y
O108 C108 O109 123.4(4) y
O108 C108 C105 121.5(4) y
O109 C108 C105 115.1(4) y
N112 C113 C114 111.1(3) y
C115 C114 C113 107.2(3) y
C114 C115 C116 106.8(3) y
C302 C303 C304 121.0(5) y
C117 C116 N112 123.3(3) y
C117 C116 C115 128.3(3) y
N112 C116 C115 108.4(3) y
C118 C117 C116 126.2(3) y
C118 C117 C123 116.8(3) y
C116 C117 C123 116.9(3) y
C117 C118 N122 124.1(3) y
C117 C118 C119 127.8(3) y
N122 C118 C119 108.0(3) y
C303 C304 C305 119.6(5) y
C120 C119 C118 107.3(3) y
C119 C120 C121 107.1(4) y
N122 C121 C120 111.7(3) y
C124 C123 C128 119.1(3) y
C124 C123 C117 119.0(3) y
C128 C123 C117 121.8(3) y
C125 C124 C123 120.9(4) y
C124 C125 C126 119.9(4) y
C127 C126 C125 119.7(3) y
C127 C126 C129 120.9(3) y
C125 C126 C129 119.4(4) y
C126 C127 C128 120.7(4) y
C127 C128 C123 119.6(4) y
O130 C129 O131 123.3(3) y
O130 C129 C126 121.1(4) y
O131 C129 C126 115.6(4) y
C306 C305 C304 119.3(5) y
C303 C302 C301 121.3(5) y
C306 C301 C302 115.7(5) y
C306 C301 C300 123.8(6) y
C302 C301 C300 120.5(5) y
C305 C306 C301 123.1(5) y
C2 N1 C5 106.6(3) y
C2 N1 Co1 126.0(3) y
C5 N1 Co1 127.2(2) y
C10 N11 C7 107.2(3) y
C10 N11 Co1 125.8(3) y
C7 N11 Co1 127.0(2) y
C23 N22 C26 107.5(3) y
C23 N22 Co1 125.1(3) y
C26 N22 Co1 127.2(2) y
C31 N32 C28 106.5(3) y
C31 N32 Co1 126.9(2) y
C28 N32 Co1 126.5(2) y
C43 N42 C46 106.4(3) y
C43 N42 Co1 126.3(2) y
C46 N42 Co1 127.1(2) y
C51 N52 C48 106.7(3) y
C51 N52 Co1 126.3(3) y
C48 N52 Co1 126.9(2) y
C71 N70 C74 106.2(3) y
C71 N70 Co2 127.4(2) y
C74 N70 Co2 126.3(2) y
C79 N80 C76 106.2(3) y
C79 N80 Co2 126.9(3) y
C76 N80 Co2 126.8(2) y
C92 N91 C95 106.5(3) y
C92 N91 Co2 125.6(3) y
C95 N91 Co2 127.6(2) y
C100 N101 C97 106.4(3) y
C100 N101 Co2 126.1(2) y
C97 N101 Co2 126.5(2) y
C113 N112 C116 106.5(3) y
C113 N112 Co2 126.4(2) y
C116 N112 Co2 126.9(2) y
C121 N122 C118 105.8(3) y
C121 N122 Co2 127.3(2) y
C118 N122 Co2 126.9(2) y
C202 C201 C206 117.0(6) y
C202 C201 C200 121.3(6) y
C206 C201 C200 121.7(5) y
C201 C202 C203 120.4(6) y
C204 C203 C202 121.2(6) y
C205 C204 C203 119.0(6) y
C204 C205 C206 121.2(6) y
C205 C206 C201 121.2(5) y
C402 C401 C406 116.2(5) y
C402 C401 C400 122.3(6) y
C406 C401 C400 121.5(6) y
C405 C406 C401 120.2(5) y
C406 C405 C404 123.2(5) y
C403 C404 C405 115.8(6) y
C402 C403 C404 120.9(5) y
C403 C402 C401 123.6(5) y

loop_
_geom_bond_atom_site_label_1
_geom_bond_atom_site_label_2
_geom_bond_distance
_geom_bond_publ_flag
Co1 N22 1.933(3) y
Co1 N1 1.939(3) y
Co1 N42 1.941(3) y
Co1 N32 1.945(3) y
Co1 N11 1.944(3) y
Co1 N52 1.955(3) y
Co2 N101 1.938(3) y
Co2 N122 1.942(3) y
Co2 N70 1.945(3) y
Co2 N91 1.948(3) y
Co2 N80 1.949(3) y
Co2 N112 1.955(3) y
C2 N1 1.341(5) y
C2 C3 1.392(5) y
C3 C4 1.378(6) y
C4 C5 1.410(5) y
C5 C6 1.391(5) y
C5 N1 1.390(5) y
C6 C7 1.379(5) y
C6 C12 1.505(5) y
C7 N11 1.389(5) y
C7 C8 1.422(5) y
C8 C9 1.350(6) y
C9 C10 1.406(6) y
C10 N11 1.338(5) y
C12 C17 1.389(5) y
C12 C13 1.391(5) y
C13 C14 1.382(5) y
C14 C15 1.386(6) y
C15 C16 1.382(6) y
C15 C18 1.481(6) y
C16 C17 1.371(6) y
C18 O19 1.213(6) y
C18 O20 1.322(6) y
C23 N22 1.332(5) y
C23 C24 1.410(6) y
C24 C25 1.357(6) y
C25 C26 1.432(5) y
C26 N22 1.385(5) y
C26 C27 1.391(5) y
C27 C28 1.397(5) y
C27 C32 1.493(5) y
C28 N32 1.382(5) y
C28 C29 1.424(5) y
C29 C30 1.369(6) y
C30 C31 1.389(5) y
C31 N32 1.337(5) y
C32 C37 1.382(6) y
C32 C33 1.395(6) y
C33 C34 1.373(5) y
C34 C35 1.398(5) y
C35 C36 1.380(6) y
C35 C38 1.485(5) y
C36 C37 1.376(5) y
C38 O39 1.244(5) y
C38 O40 1.293(5) y
C43 N42 1.350(5) y
C43 C44 1.384(5) y
C44 C45 1.374(6) y
C45 C46 1.415(5) y
C46 N42 1.385(4) y
C46 C47 1.407(5) y
C47 C48 1.396(5) y
C47 C53 1.494(5) y
C48 N52 1.387(4) y
C48 C49 1.421(6) y
C49 C50 1.362(6) y
C50 C51 1.400(6) y
C51 N52 1.340(5) y
C53 C54 1.382(5) y
C53 C58 1.398(5) y
C54 C55 1.385(5) y
C55 C56 1.381(6) y
C56 C57 1.391(6) y
C56 C59 1.495(5) y
C57 C58 1.384(5) y
C59 O61 1.235(5) y
C59 O60 1.283(5) y
C71 N70 1.337(5) y
C71 C72 1.401(5) y
C72 C73 1.347(6) y
C73 C74 1.424(5) y
C74 C75 1.387(5) y
C74 N70 1.406(4) y
C75 C76 1.389(5) y
C75 C81 1.502(5) y
C76 N80 1.391(5) y
C76 C77 1.426(5) y
C77 C78 1.370(6) y
C78 C79 1.401(6) y
C79 N80 1.340(5) y
C81 C86 1.378(6) y
C81 C82 1.393(6) y
C82 C83 1.379(6) y
C83 C84 1.375(6) y
C84 C85 1.393(6) y
C84 C87 1.488(6) y
C85 C86 1.382(6) y
C87 O88 1.193(5) y
C87 O89 1.339(6) y
C95 N91 1.384(4) y
C95 C96 1.400(5) y
C95 C94 1.425(5) y
C96 C97 1.402(5) y
C96 C102 1.492(5) y
C94 C93 1.365(5) y
C97 N101 1.393(4) y
C97 C98 1.415(5) y
C93 C92 1.400(5) y
C98 C99 1.368(5) y
C92 N91 1.351(5) y
C99 C100 1.398(5) y
C100 N101 1.320(5) y
C102 C107 1.393(5) y
C102 C103 1.398(5) y
C103 C104 1.381(5) y
C104 C105 1.385(6) y
C105 C106 1.399(5) y
C105 C108 1.482(5) y
C106 C107 1.376(5) y
C108 O108 1.233(5) y
C108 O109 1.319(5) y
C113 N112 1.338(5) y
C113 C114 1.401(5) y
C114 C115 1.368(5) y
C115 C116 1.422(5) y
C303 C302 1.353(8) y
C303 C304 1.369(8) y
C116 C117 1.394(5) y
C116 N112 1.399(4) y
C117 C118 1.381(5) y
C117 C123 1.507(5) y
C118 N122 1.397(4) y
C118 C119 1.420(5) y
C304 C305 1.385(8) y
C119 C120 1.351(6) y
C120 C121 1.386(5) y
C121 N122 1.338(5) y
C123 C124 1.393(5) y
C123 C128 1.394(5) y
C124 C125 1.380(5) y
C125 C126 1.385(5) y
C126 C127 1.385(5) y
C126 C129 1.486(5) y
C127 C128 1.389(5) y
C129 O130 1.244(5) y
C129 O131 1.295(5) y
C305 C306 1.373(7) y
C302 C301 1.433(8) y
C301 C306 1.373(7) y
C301 C300 1.479(7) y
C200 C201 1.488(8) y
C201 C202 1.377(7) y
C201 C206 1.416(8) y
C202 C203 1.387(8) y
C203 C204 1.377(9) y
C204 C205 1.348(8) y
C205 C206 1.365(8) y
C400 C401 1.442(8) y
C401 C402 1.379(8) y
C401 C406 1.418(8) y
C406 C405 1.354(8) y
C405 C404 1.413(8) y
C404 C403 1.390(8) y
C403 C402 1.362(8) y
